data_7701703
loop_
_publ_author_name
'Bidal, Yannick D.'
'Urbina-Blanco, C\'esar A'
'Poater, Albert'
'Cordes, David B.'
'Slawin, Alexandra M. Z.'
'Cavallo, Luigi'
'Cazin, Catherine S. J.'

_publ_section_title
;
 Electronic effects in mixed N-heterocyclic carbene/phosphite indenylidene
 ruthenium metathesis catalysts.
;
_journal_issue 30
_journal_name_full 'Dalton transactions (Cambridge, England : 2003)'
_journal_page_first 11326
_journal_page_last 11337
_journal_paper_doi 10.1039/c9dt01811e
_journal_volume 48
_journal_year 2019
_chemical_formula_moiety 'C54 H48 Cl5 N2 O3 P Ru'
_chemical_formula_sum 'C54 H48 Cl5 N2 O3 P Ru'
_chemical_formula_weight 1082.29
_space_group_crystal_system monoclinic
_space_group_IT_number 14
_space_group_name_Hall '-P 2yn'
_space_group_name_H-M_alt 'P 1 21/n 1'
_atom_sites_solution_hydrogens geom
_atom_sites_solution_primary direct
_atom_sites_solution_secondary difmap
_audit_creation_date 2019-05-28
_audit_creation_method 'by CrystalStructure 4.3'
_audit_update_record
;
2019-05-29 deposited with the CCDC.	2019-06-26 downloaded from the CCDC.
;
_cell_angle_alpha 90.0000
_cell_angle_beta 93.633(8)
_cell_angle_gamma 90.0000
_cell_formula_units_Z 4
_cell_length_a 10.688(3)
_cell_length_b 30.998(9)
_cell_length_c 15.794(5)
_cell_measurement_reflns_used 10551
_cell_measurement_temperature 93
_cell_measurement_theta_max 27.50
_cell_measurement_theta_min 2.30
_cell_volume 5222(3)
_computing_cell_refinement 'CrystalClear-SM Expert 2.1 b42'
_computing_data_collection 'CrystalClear-SM Expert 2.1 b42 (Rigaku, 2015)'
_computing_data_reduction 'CrystalClear-SM Expert 2.1 b42'
_computing_molecular_graphics 'CrystalStructure 4.3'
_computing_publication_material 'CrystalStructure 4.3 (Rigaku, 2018)'
_computing_structure_refinement 'SHELXL Version 2018/3 (Sheldrick, 2008)'
_computing_structure_solution 'DIRDIF99-PATTY (Gould, et al., 1999)'
_diffrn_ambient_temperature 93
_diffrn_detector_area_resol_mean 7.314
_diffrn_measured_fraction_theta_full 0.942
_diffrn_measured_fraction_theta_max 0.943
_diffrn_measurement_device_type 'Rigaku Mercury70'
_diffrn_measurement_method \w
_diffrn_radiation_type 'Mo K\a'
_diffrn_radiation_wavelength 0.71075
_diffrn_reflns_av_R_equivalents 0.0804
_diffrn_reflns_av_unetI/netI 0.0912
_diffrn_reflns_Laue_measured_fraction_full 0.942
_diffrn_reflns_Laue_measured_fraction_max 0.943
_diffrn_reflns_limit_h_max 7
_diffrn_reflns_limit_h_min -12
_diffrn_reflns_limit_k_max 37
_diffrn_reflns_limit_k_min -34
_diffrn_reflns_limit_l_max 17
_diffrn_reflns_limit_l_min -18
_diffrn_reflns_number 30460
_diffrn_reflns_point_group_measured_fraction_full 0.942
_diffrn_reflns_point_group_measured_fraction_max 0.943
_diffrn_reflns_theta_full 25.235
_diffrn_reflns_theta_max 25.235
_diffrn_reflns_theta_min 2.331
_diffrn_standards_number 0
_exptl_absorpt_coefficient_mu 0.630
_exptl_absorpt_correction_T_max 0.994
_exptl_absorpt_correction_T_min 0.431
_exptl_absorpt_correction_type multi-scan
_exptl_absorpt_process_details 'REQAB (Rigaku, 1998)'
_exptl_crystal_colour red
_exptl_crystal_density_diffrn 1.376
_exptl_crystal_density_method 'not measured'
_exptl_crystal_description platelet
_exptl_crystal_F_000 2216.00
_exptl_crystal_recrystallization_method 'Re-crystallisation from solvent: Pentane'
_exptl_crystal_size_max 0.100
_exptl_crystal_size_mid 0.100
_exptl_crystal_size_min 0.010
_refine_diff_density_max 1.94
_refine_diff_density_min -1.02
_refine_ls_extinction_method none
_refine_ls_goodness_of_fit_ref 1.121
_refine_ls_hydrogen_treatment constr
_refine_ls_number_parameters 601
_refine_ls_number_reflns 8885
_refine_ls_number_restraints 0
_refine_ls_R_factor_all 0.1634
_refine_ls_R_factor_gt 0.1306
_refine_ls_shift/su_max 0.000
_refine_ls_structure_factor_coef Fsqd
_refine_ls_weighting_details 'w = 1/[\s^2^(Fo^2^)+(0.0497P)^2^+164.0800P] where P=(Fo^2^+2Fc^2^)/3'
_refine_ls_weighting_scheme calc
_refine_ls_wR_factor_gt 0.3006
_refine_ls_wR_factor_ref 0.3180
_reflns_Friedel_coverage 0.000
_reflns_number_gt 6451
_reflns_number_total 8885
_reflns_threshold_expression F^2^>2.0\s(F^2^)
_cod_data_source_file c9dt01811e2.cif
_cod_data_source_block 3d
_cod_original_sg_symbol_H-M P21/n
_cod_database_code 7701703

loop_
_space_group_symop_id
_space_group_symop_operation_xyz
1 +X,+Y,+Z
2 1/2-X,1/2+Y,1/2-Z
3 -X,-Y,-Z
4 -1/2+X,-1/2-Y,-1/2+Z

loop_
_atom_site_label
_atom_site_type_symbol
_atom_site_fract_x
_atom_site_fract_y
_atom_site_fract_z
_atom_site_U_iso_or_equiv
_atom_site_adp_type
_atom_site_occupancy
_atom_site_site_symmetry_order
_atom_site_calc_flag
_atom_site_refinement_flags_posn
_atom_site_refinement_flags_adp
Ru1 Ru 0.40677(10) 0.21762(3) 0.77924(7) 0.0276(3) Uani 1 1 d . .
Cl1 Cl 0.5495(3) 0.25270(11) 0.8791(2) 0.0368(8) Uani 1 1 d . .
Cl2 Cl 0.2421(3) 0.24752(11) 0.8586(2) 0.0377(8) Uani 1 1 d . .
Cl44 Cl 0.9631(4) 0.36153(15) 0.8735(3) 0.0562(11) Uani 1 1 d . .
Cl50 Cl 0.9173(5) 0.09512(18) 0.4065(3) 0.0734(14) Uani 1 1 d . .
Cl56 Cl 0.7720(5) 0.02900(17) 0.9684(4) 0.0779(15) Uani 1 1 d . .
P1 P 0.5706(3) 0.20271(11) 0.7034(2) 0.0289(8) Uani 1 1 d . .
O1 O 0.6396(8) 0.2446(3) 0.6649(6) 0.034(2) Uani 1 1 d . .
O2 O 0.5439(9) 0.1748(3) 0.6192(6) 0.040(2) Uani 1 1 d . .
O3 O 0.6964(8) 0.1814(3) 0.7472(6) 0.035(2) Uani 1 1 d . .
N2 N 0.2441(10) 0.2551(4) 0.6411(7) 0.033(3) Uani 1 1 d . .
N5 N 0.1751(11) 0.1881(4) 0.6606(7) 0.041(3) Uani 1 1 d . .
C1 C 0.2680(13) 0.2163(5) 0.6819(9) 0.043(4) Uani 1 1 d . .
C3 C 0.1203(14) 0.2548(5) 0.5966(8) 0.043(4) Uani 1 1 d . .
H3A H 0.124423 0.266004 0.538141 0.052 Uiso 1 1 calc R U
H3B H 0.060752 0.272626 0.626949 0.052 Uiso 1 1 calc R U
C4 C 0.0801(14) 0.2071(5) 0.5954(9) 0.045(4) Uani 1 1 d . .
H4A H -0.006688 0.203608 0.612736 0.053 Uiso 1 1 calc R U
H4B H 0.087210 0.194007 0.538731 0.053 Uiso 1 1 calc R U
C6 C 0.3280(14) 0.2904(5) 0.6265(9) 0.042(4) Uani 1 1 d . .
C7 C 0.4069(14) 0.2873(6) 0.5599(11) 0.051(4) Uani 1 1 d . .
C8 C 0.4826(14) 0.3236(6) 0.5423(10) 0.051(5) Uani 1 1 d . .
H8 H 0.542832 0.320442 0.500977 0.061 Uiso 1 1 calc R U
C9 C 0.4737(14) 0.3622(6) 0.5810(10) 0.049(4) Uani 1 1 d . .
C10 C 0.3847(14) 0.3657(6) 0.6466(9) 0.052(4) Uani 1 1 d . .
H10 H 0.375471 0.392328 0.675272 0.062 Uiso 1 1 calc R U
C11 C 0.3118(14) 0.3297(6) 0.6679(10) 0.047(4) Uani 1 1 d . .
C12 C 0.4055(16) 0.2477(7) 0.5032(10) 0.063(5) Uani 1 1 d . .
H12A H 0.329673 0.247969 0.464963 0.076 Uiso 1 1 calc R U
H12B H 0.406344 0.221637 0.538356 0.076 Uiso 1 1 calc R U
H12C H 0.479682 0.247962 0.469778 0.076 Uiso 1 1 calc R U
C13 C 0.5522(16) 0.4006(7) 0.5622(14) 0.076(6) Uani 1 1 d . .
H13A H 0.562945 0.401974 0.501067 0.091 Uiso 1 1 calc R U
H13B H 0.634468 0.397935 0.592850 0.091 Uiso 1 1 calc R U
H13C H 0.510691 0.426873 0.580272 0.091 Uiso 1 1 calc R U
C14 C 0.2139(14) 0.3373(5) 0.7287(10) 0.043(4) Uani 1 1 d . .
H14A H 0.193518 0.310088 0.756124 0.052 Uiso 1 1 calc R U
H14B H 0.138467 0.348922 0.698309 0.052 Uiso 1 1 calc R U
H14C H 0.245054 0.358080 0.771884 0.052 Uiso 1 1 calc R U
C15 C 0.1629(12) 0.1432(5) 0.6783(8) 0.039(3) Uani 1 1 d . .
C16 C 0.0997(13) 0.1304(6) 0.7514(10) 0.052(5) Uani 1 1 d . .
C17 C 0.0805(14) 0.0864(5) 0.7639(12) 0.049(4) Uani 1 1 d . .
H17 H 0.040988 0.077568 0.813231 0.059 Uiso 1 1 calc R U
C18 C 0.1157(15) 0.0551(6) 0.7086(16) 0.074(6) Uani 1 1 d . .
C19 C 0.1724(16) 0.0693(6) 0.6324(13) 0.063(5) Uani 1 1 d . .
H19 H 0.192104 0.048394 0.591385 0.075 Uiso 1 1 calc R U
C20 C 0.1994(15) 0.1132(6) 0.6170(12) 0.058(5) Uani 1 1 d . .
C21 C 0.0546(14) 0.1620(6) 0.8130(9) 0.048(4) Uani 1 1 d . .
H21A H 0.087493 0.154366 0.870367 0.057 Uiso 1 1 calc R U
H21B H -0.037232 0.161715 0.810585 0.057 Uiso 1 1 calc R U
H21C H 0.083822 0.190955 0.798768 0.057 Uiso 1 1 calc R U
C22 C 0.080(2) 0.0080(6) 0.719(2) 0.107(10) Uani 1 1 d . .
H22A H 0.006786 0.001367 0.680469 0.129 Uiso 1 1 calc R U
H22B H 0.060526 0.002559 0.777346 0.129 Uiso 1 1 calc R U
H22C H 0.150567 -0.010342 0.704216 0.129 Uiso 1 1 calc R U
C23 C 0.2649(16) 0.1266(6) 0.5401(11) 0.061(5) Uani 1 1 d . .
H23A H 0.322352 0.150475 0.554868 0.073 Uiso 1 1 calc R U
H23B H 0.202766 0.135998 0.495551 0.073 Uiso 1 1 calc R U
H23C H 0.312408 0.102144 0.519456 0.073 Uiso 1 1 calc R U
C24 C 0.4035(11) 0.1594(4) 0.8150(9) 0.031(3) Uani 1 1 d . .
C25 C 0.4222(12) 0.1183(4) 0.7718(8) 0.032(3) Uani 1 1 d . .
H25 H 0.435972 0.116331 0.713098 0.039 Uiso 1 1 calc R U
C26 C 0.4182(13) 0.0839(5) 0.8227(9) 0.035(3) Uani 1 1 d . .
C27 C 0.3985(12) 0.1002(5) 0.9104(9) 0.035(3) Uani 1 1 d . .
C28 C 0.4061(14) 0.0802(5) 0.9881(10) 0.046(4) Uani 1 1 d . .
H28 H 0.418606 0.049976 0.992897 0.055 Uiso 1 1 calc R U
C29 C 0.3947(14) 0.1063(5) 1.0609(10) 0.045(4) Uani 1 1 d . .
H29 H 0.398020 0.092726 1.114945 0.054 Uiso 1 1 calc R U
C30 C 0.3794(13) 0.1493(5) 1.0568(9) 0.040(3) Uani 1 1 d . .
H30 H 0.368775 0.165019 1.107455 0.048 Uiso 1 1 calc R U
C31 C 0.3788(13) 0.1712(5) 0.9795(10) 0.040(3) Uani 1 1 d . .
H31 H 0.373041 0.201782 0.977633 0.048 Uiso 1 1 calc R U
C32 C 0.3868(11) 0.1470(5) 0.9038(8) 0.033(3) Uani 1 1 d . .
C33 C 0.4255(13) 0.0380(5) 0.7977(9) 0.039(3) Uani 1 1 d . .
C34 C 0.4912(14) 0.0254(5) 0.7285(9) 0.044(4) Uani 1 1 d . .
H34 H 0.532948 0.046195 0.696168 0.053 Uiso 1 1 calc R U
C35 C 0.4945(16) -0.0171(5) 0.7082(13) 0.058(5) Uani 1 1 d . .
H35 H 0.540481 -0.025070 0.661118 0.069 Uiso 1 1 calc R U
C36 C 0.439(2) -0.0481(6) 0.7487(14) 0.072(6) Uani 1 1 d . .
H36 H 0.445718 -0.077351 0.731759 0.086 Uiso 1 1 calc R U
C37 C 0.3713(16) -0.0369(5) 0.8154(10) 0.051(4) Uani 1 1 d . .
H37 H 0.325090 -0.058256 0.843229 0.061 Uiso 1 1 calc R U
C38 C 0.3697(17) 0.0060(5) 0.8432(11) 0.054(4) Uani 1 1 d . .
H38 H 0.330128 0.013070 0.893502 0.065 Uiso 1 1 calc R U
C41 C 0.7179(13) 0.2724(4) 0.7127(8) 0.033(3) Uani 1 1 d . .
C42 C 0.8381(13) 0.2607(4) 0.7356(9) 0.039(3) Uani 1 1 d . .
H42 H 0.867885 0.233479 0.718210 0.046 Uiso 1 1 calc R U
C43 C 0.9160(13) 0.2870(5) 0.7824(9) 0.040(3) Uani 1 1 d . .
H43 H 1.000232 0.278739 0.797006 0.048 Uiso 1 1 calc R U
C44 C 0.8676(13) 0.3282(5) 0.8100(8) 0.036(3) Uani 1 1 d . .
C45 C 0.7460(15) 0.3402(5) 0.7808(10) 0.046(4) Uani 1 1 d . .
H45 H 0.716460 0.368192 0.793872 0.056 Uiso 1 1 calc R U
C46 C 0.6693(13) 0.3131(4) 0.7345(8) 0.033(3) Uani 1 1 d . .
H46 H 0.585711 0.321093 0.717236 0.039 Uiso 1 1 calc R U
C47 C 0.6361(13) 0.1553(5) 0.5668(8) 0.035(3) Uani 1 1 d . .
C48 C 0.6330(16) 0.1132(5) 0.5565(9) 0.045(4) Uani 1 1 d . .
H48 H 0.572877 0.096378 0.583502 0.054 Uiso 1 1 calc R U
C49 C 0.7175(17) 0.0936(5) 0.5063(10) 0.053(4) Uani 1 1 d . .
H49 H 0.716475 0.063246 0.497891 0.063 Uiso 1 1 calc R U
C50 C 0.8069(15) 0.1204(6) 0.4670(10) 0.051(4) Uani 1 1 d . .
C51 C 0.8089(15) 0.1623(5) 0.4794(9) 0.045(4) Uani 1 1 d . .
H51 H 0.871148 0.179158 0.454728 0.053 Uiso 1 1 calc R U
C52 C 0.7207(13) 0.1828(5) 0.5286(8) 0.039(3) Uani 1 1 d . .
H52 H 0.718580 0.213187 0.535408 0.046 Uiso 1 1 calc R U
C53 C 0.7099(12) 0.1444(5) 0.8017(9) 0.037(3) Uani 1 1 d . .
C54 C 0.6948(12) 0.1483(5) 0.8885(9) 0.039(3) Uani 1 1 d . .
H54 H 0.671264 0.175205 0.911512 0.046 Uiso 1 1 calc R U
C55 C 0.7142(14) 0.1131(6) 0.9406(9) 0.048(4) Uani 1 1 d . .
H55 H 0.703557 0.114972 0.999715 0.057 Uiso 1 1 calc R U
C56 C 0.7503(13) 0.0742(5) 0.9034(10) 0.043(4) Uani 1 1 d . .
C57 C 0.7659(13) 0.0710(5) 0.8219(10) 0.042(4) Uani 1 1 d . .
H57 H 0.788307 0.043903 0.799168 0.051 Uiso 1 1 calc R U
C58 C 0.7501(13) 0.1073(5) 0.7666(11) 0.047(4) Uani 1 1 d . .
H58 H 0.766707 0.105536 0.708345 0.056 Uiso 1 1 calc R U

loop_
_atom_site_aniso_label
_atom_site_aniso_U_11
_atom_site_aniso_U_22
_atom_site_aniso_U_33
_atom_site_aniso_U_23
_atom_site_aniso_U_13
_atom_site_aniso_U_12
Ru1 0.0308(6) 0.0341(6) 0.0182(5) 0.0000(4) 0.0048(4) 0.0009(5)
Cl1 0.0380(18) 0.046(2) 0.0272(17) -0.0037(14) 0.0043(14) -0.0036(15)
Cl2 0.0387(19) 0.045(2) 0.0302(18) 0.0018(15) 0.0093(15) 0.0080(15)
Cl44 0.054(2) 0.067(3) 0.047(2) -0.010(2) 0.0020(19) -0.020(2)
Cl50 0.069(3) 0.086(3) 0.068(3) -0.008(3) 0.021(2) 0.030(3)
Cl56 0.079(3) 0.069(3) 0.086(4) 0.044(3) 0.006(3) 0.000(3)
P1 0.0286(18) 0.0377(19) 0.0203(17) 0.0004(14) -0.0004(14) -0.0017(14)
O1 0.035(5) 0.034(5) 0.032(5) -0.001(4) 0.000(4) 0.004(4)
O2 0.032(5) 0.052(6) 0.037(6) 0.002(5) 0.003(4) 0.000(4)
O3 0.034(5) 0.031(5) 0.042(6) 0.006(4) 0.009(4) -0.003(4)
N2 0.027(6) 0.034(6) 0.040(7) 0.007(5) 0.014(5) 0.007(5)
N5 0.033(6) 0.058(8) 0.031(6) -0.004(6) 0.002(5) -0.008(6)
C1 0.027(7) 0.059(10) 0.042(9) -0.009(7) 0.007(6) 0.004(7)
C3 0.051(9) 0.067(11) 0.012(7) 0.001(6) 0.005(6) 0.014(8)
C4 0.038(8) 0.067(11) 0.027(8) -0.006(7) -0.014(6) 0.003(7)
C6 0.047(9) 0.040(9) 0.038(8) 0.015(7) 0.003(7) 0.009(7)
C7 0.028(8) 0.061(11) 0.066(11) 0.014(9) 0.007(8) 0.013(7)
C8 0.031(8) 0.077(12) 0.046(10) 0.036(9) 0.018(7) 0.015(8)
C9 0.041(9) 0.067(11) 0.038(9) 0.026(8) 0.001(7) 0.001(8)
C10 0.037(8) 0.088(13) 0.031(8) 0.006(8) 0.009(7) 0.005(8)
C11 0.031(8) 0.074(12) 0.037(8) 0.000(8) -0.002(7) 0.014(8)
C12 0.053(10) 0.114(16) 0.022(8) 0.003(9) 0.003(7) 0.033(10)
C13 0.038(9) 0.096(15) 0.096(16) 0.039(13) 0.021(10) 0.013(10)
C14 0.043(9) 0.044(9) 0.042(9) -0.001(7) 0.003(7) 0.009(7)
C15 0.026(7) 0.068(10) 0.022(7) -0.011(7) 0.002(6) -0.011(7)
C16 0.023(7) 0.090(13) 0.043(9) -0.020(9) -0.005(7) 0.010(8)
C17 0.033(8) 0.038(9) 0.076(12) 0.012(8) 0.006(8) -0.006(7)
C18 0.029(9) 0.065(12) 0.127(19) -0.007(13) -0.011(11) -0.015(8)
C19 0.049(10) 0.049(10) 0.091(15) -0.022(10) 0.012(10) -0.007(8)
C20 0.034(8) 0.064(11) 0.077(13) -0.030(10) 0.014(8) -0.009(8)
C21 0.037(8) 0.072(11) 0.034(8) 0.004(8) -0.001(7) -0.001(8)
C22 0.067(14) 0.044(11) 0.21(3) -0.036(15) -0.017(16) -0.001(10)
C23 0.054(10) 0.078(13) 0.052(11) -0.036(9) -0.002(9) 0.003(9)
C24 0.020(6) 0.031(7) 0.042(8) 0.001(6) 0.009(6) -0.006(5)
C25 0.027(7) 0.046(8) 0.023(7) -0.007(6) 0.002(6) -0.003(6)
C26 0.034(7) 0.042(8) 0.030(7) 0.002(6) 0.003(6) -0.009(6)
C27 0.026(7) 0.043(8) 0.037(8) -0.003(6) 0.005(6) -0.003(6)
C28 0.045(9) 0.039(8) 0.057(10) 0.002(7) 0.020(8) -0.005(7)
C29 0.042(9) 0.057(10) 0.036(8) 0.005(7) 0.009(7) -0.004(7)
C30 0.043(8) 0.048(9) 0.029(8) 0.002(6) 0.007(6) 0.006(7)
C31 0.035(8) 0.036(8) 0.050(9) -0.006(7) 0.012(7) -0.002(6)
C32 0.019(6) 0.054(9) 0.027(7) 0.005(6) -0.003(5) -0.007(6)
C33 0.033(8) 0.038(8) 0.046(9) -0.003(7) 0.005(7) 0.005(6)
C34 0.047(9) 0.051(10) 0.036(8) 0.006(7) 0.015(7) 0.003(7)
C35 0.058(11) 0.032(9) 0.084(13) -0.003(9) 0.009(10) 0.013(8)
C36 0.085(14) 0.031(9) 0.099(16) -0.008(10) 0.007(12) 0.008(9)
C37 0.065(11) 0.040(9) 0.050(10) -0.012(7) 0.020(9) -0.005(8)
C38 0.079(12) 0.036(9) 0.046(9) -0.014(7) -0.003(9) -0.022(8)
C41 0.037(8) 0.042(8) 0.020(7) 0.015(6) 0.005(6) -0.007(6)
C42 0.038(8) 0.033(8) 0.047(9) -0.003(6) 0.026(7) -0.001(6)
C43 0.029(7) 0.068(10) 0.024(7) 0.018(7) 0.012(6) -0.009(7)
C44 0.037(8) 0.045(8) 0.026(7) -0.010(6) -0.002(6) -0.001(6)
C45 0.047(9) 0.050(9) 0.042(9) 0.000(7) 0.009(7) 0.005(7)
C46 0.035(7) 0.040(8) 0.024(7) -0.006(6) 0.009(6) 0.009(6)
C47 0.037(8) 0.042(8) 0.026(7) 0.006(6) 0.010(6) 0.000(6)
C48 0.065(10) 0.044(9) 0.030(8) -0.001(7) 0.022(7) 0.001(8)
C49 0.076(12) 0.044(9) 0.038(9) -0.007(7) -0.001(8) 0.011(8)
C50 0.042(9) 0.078(13) 0.031(8) -0.003(8) -0.001(7) 0.016(8)
C51 0.051(9) 0.057(10) 0.027(8) 0.005(7) 0.009(7) 0.005(8)
C52 0.042(8) 0.046(9) 0.030(8) -0.012(6) 0.019(6) 0.002(7)
C53 0.024(7) 0.053(9) 0.036(8) -0.001(7) 0.005(6) -0.005(6)
C54 0.029(7) 0.044(9) 0.041(8) 0.004(7) -0.005(6) -0.009(6)
C55 0.046(9) 0.073(12) 0.026(8) 0.007(7) 0.012(7) -0.008(8)
C56 0.034(8) 0.060(10) 0.038(9) 0.024(7) 0.010(7) -0.006(7)
C57 0.027(7) 0.045(9) 0.055(10) 0.020(7) 0.000(7) -0.004(6)
C58 0.034(8) 0.038(9) 0.068(11) -0.008(8) 0.007(8) 0.001(6)

loop_
_atom_type_symbol
_atom_type_description
_atom_type_scat_dispersion_real
_atom_type_scat_dispersion_imag
_atom_type_scat_source
C C 0.0033 0.0016
;
International Tables for Crystallography
(Vol. C, Tables 4.2.6.8 and 6.1.1.4)
;
H H 0.0000 0.0000
;
International Tables for Crystallography
(Vol. C, Table 6.1.1.4)
;
Cl Cl 0.1484 0.1585
;
International Tables for Crystallography
(Vol. C, Tables 4.2.6.8 and 6.1.1.4)
;
N N 0.0061 0.0033
;
International Tables for Crystallography
(Vol. C, Tables 4.2.6.8 and 6.1.1.4)
;
O O 0.0106 0.0060
;
International Tables for Crystallography
(Vol. C, Tables 4.2.6.8 and 6.1.1.4)
;
P P 0.1023 0.0942
;
International Tables for Crystallography
(Vol. C, Tables 4.2.6.8 and 6.1.1.4)
;
Ru Ru -1.2594 0.8363
;
International Tables for Crystallography
(Vol. C, Tables 4.2.6.8 and 6.1.1.4)
;

loop_
_geom_angle_atom_site_label_1
_geom_angle_atom_site_label_2
_geom_angle_atom_site_label_3
_geom_angle
C24 Ru1 C1 100.2(6)
C24 Ru1 P1 89.6(4)
C1 Ru1 P1 98.5(4)
C24 Ru1 Cl1 105.1(4)
C1 Ru1 Cl1 154.0(5)
P1 Ru1 Cl1 87.62(12)
C24 Ru1 Cl2 100.6(4)
C1 Ru1 Cl2 83.2(4)
P1 Ru1 Cl2 169.29(13)
Cl1 Ru1 Cl2 86.47(12)
O2 P1 O3 103.6(5)
O2 P1 O1 100.5(5)
O3 P1 O1 95.8(5)
O2 P1 Ru1 117.0(4)
O3 P1 Ru1 121.0(4)
O1 P1 Ru1 115.1(4)
C41 O1 P1 124.3(8)
C47 O2 P1 127.3(9)
C53 O3 P1 129.3(8)
C1 N2 C6 129.5(11)
C1 N2 C3 110.8(11)
C6 N2 C3 118.8(11)
C1 N5 C15 131.1(13)
C1 N5 C4 111.6(13)
C15 N5 C4 116.5(11)
N5 C1 N2 109.6(12)
N5 C1 Ru1 132.9(12)
N2 C1 Ru1 115.6(10)
N2 C3 C4 104.8(11)
N2 C3 H3A 110.8
C4 C3 H3A 110.8
N2 C3 H3B 110.8
C4 C3 H3B 110.8
H3A C3 H3B 108.9
N5 C4 C3 101.0(11)
N5 C4 H4A 111.6
C3 C4 H4A 111.6
N5 C4 H4B 111.6
C3 C4 H4B 111.6
H4A C4 H4B 109.4
C7 C6 C11 120.8(15)
C7 C6 N2 118.7(14)
C11 C6 N2 119.3(13)
C6 C7 C8 118.2(16)
C6 C7 C12 121.2(15)
C8 C7 C12 120.5(15)
C9 C8 C7 123.7(15)
C9 C8 H8 118.1
C7 C8 H8 118.1
C8 C9 C10 117.1(15)
C8 C9 C13 123.9(16)
C10 C9 C13 118.9(18)
C11 C10 C9 120.4(17)
C11 C10 H10 119.8
C9 C10 H10 119.8
C6 C11 C10 119.3(14)
C6 C11 C14 123.8(15)
C10 C11 C14 116.7(15)
C7 C12 H12A 109.5
C7 C12 H12B 109.5
H12A C12 H12B 109.5
C7 C12 H12C 109.5
H12A C12 H12C 109.5
H12B C12 H12C 109.5
C9 C13 H13A 109.5
C9 C13 H13B 109.5
H13A C13 H13B 109.5
C9 C13 H13C 109.5
H13A C13 H13C 109.5
H13B C13 H13C 109.5
C11 C14 H14A 109.5
C11 C14 H14B 109.5
H14A C14 H14B 109.5
C11 C14 H14C 109.5
H14A C14 H14C 109.5
H14B C14 H14C 109.5
C20 C15 N5 118.2(13)
C20 C15 C16 122.4(16)
N5 C15 C16 118.8(13)
C17 C16 C15 117.8(15)
C17 C16 C21 119.8(16)
C15 C16 C21 122.4(16)
C18 C17 C16 123.5(17)
C18 C17 H17 118.3
C16 C17 H17 118.3
C17 C18 C19 117.3(17)
C17 C18 C22 122(2)
C19 C18 C22 120(2)
C20 C19 C18 122.4(17)
C20 C19 H19 118.8
C18 C19 H19 118.8
C15 C20 C19 116.4(17)
C15 C20 C23 122.5(16)
C19 C20 C23 121.1(15)
C16 C21 H21A 109.5
C16 C21 H21B 109.5
H21A C21 H21B 109.5
C16 C21 H21C 109.5
H21A C21 H21C 109.5
H21B C21 H21C 109.5
C18 C22 H22A 109.5
C18 C22 H22B 109.5
H22A C22 H22B 109.5
C18 C22 H22C 109.5
H22A C22 H22C 109.5
H22B C22 H22C 109.5
C20 C23 H23A 109.5
C20 C23 H23B 109.5
H23A C23 H23B 109.5
C20 C23 H23C 109.5
H23A C23 H23C 109.5
H23B C23 H23C 109.5
C25 C24 C32 104.1(11)
C25 C24 Ru1 133.2(10)
C32 C24 Ru1 122.6(10)
C26 C25 C24 113.9(12)
C26 C25 H25 123.1
C24 C25 H25 123.1
C25 C26 C33 127.1(13)
C25 C26 C27 107.2(12)
C33 C26 C27 125.6(12)
C28 C27 C32 120.8(13)
C28 C27 C26 132.0(14)
C32 C27 C26 106.6(12)
C27 C28 C29 117.8(14)
C27 C28 H28 121.1
C29 C28 H28 121.1
C30 C29 C28 122.9(14)
C30 C29 H29 118.6
C28 C29 H29 118.6
C29 C30 C31 121.2(14)
C29 C30 H30 119.4
C31 C30 H30 119.4
C30 C31 C32 118.8(13)
C30 C31 H31 120.6
C32 C31 H31 120.6
C31 C32 C27 118.4(12)
C31 C32 C24 132.8(13)
C27 C32 C24 108.2(12)
C38 C33 C34 117.5(14)
C38 C33 C26 121.4(13)
C34 C33 C26 121.1(13)
C35 C34 C33 118.7(15)
C35 C34 H34 120.7
C33 C34 H34 120.7
C36 C35 C34 125.1(18)
C36 C35 H35 117.5
C34 C35 H35 117.5
C35 C36 C37 118.0(17)
C35 C36 H36 121.0
C37 C36 H36 121.0
C36 C37 C38 120.1(16)
C36 C37 H37 119.9
C38 C37 H37 119.9
C33 C38 C37 120.4(16)
C33 C38 H38 119.8
C37 C38 H38 119.8
C42 C41 O1 120.3(13)
C42 C41 C46 121.8(13)
O1 C41 C46 117.8(12)
C43 C42 C41 121.6(14)
C43 C42 H42 119.2
C41 C42 H42 119.2
C42 C43 C44 118.3(13)
C42 C43 H43 120.9
C44 C43 H43 120.9
C45 C44 C43 118.4(13)
C45 C44 Cl44 122.2(11)
C43 C44 Cl44 119.3(11)
C46 C45 C44 121.9(14)
C46 C45 H45 119.1
C44 C45 H45 119.1
C45 C46 C41 117.7(13)
C45 C46 H46 121.1
C41 C46 H46 121.1
C48 C47 C52 124.0(13)
C48 C47 O2 118.0(12)
C52 C47 O2 118.0(12)
C47 C48 C49 119.8(15)
C47 C48 H48 120.1
C49 C48 H48 120.1
C48 C49 C50 118.1(15)
C48 C49 H49 121.0
C50 C49 H49 121.0
C51 C50 C49 120.8(15)
C51 C50 Cl50 121.3(14)
C49 C50 Cl50 117.9(14)
C50 C51 C52 121.5(16)
C50 C51 H51 119.2
C52 C51 H51 119.2
C47 C52 C51 115.8(14)
C47 C52 H52 122.1
C51 C52 H52 122.1
C58 C53 C54 122.2(15)
C58 C53 O3 117.0(13)
C54 C53 O3 120.4(13)
C55 C54 C53 119.8(15)
C55 C54 H54 120.1
C53 C54 H54 120.1
C54 C55 C56 117.8(14)
C54 C55 H55 121.1
C56 C55 H55 121.1
C57 C56 C55 122.0(14)
C57 C56 Cl56 119.9(14)
C55 C56 Cl56 118.2(11)
C56 C57 C58 121.6(16)
C56 C57 H57 119.2
C58 C57 H57 119.2
C53 C58 C57 116.5(16)
C53 C58 H58 121.8
C57 C58 H58 121.8

loop_
_geom_bond_atom_site_label_1
_geom_bond_atom_site_label_2
_geom_bond_distance
Ru1 C24 1.891(13)
Ru1 C1 2.068(15)
Ru1 P1 2.232(4)
Ru1 Cl1 2.386(4)
Ru1 Cl2 2.410(3)
Cl44 C44 1.729(14)
Cl50 C50 1.750(16)
Cl56 C56 1.744(15)
P1 O2 1.598(10)
P1 O3 1.614(10)
P1 O1 1.628(10)
O1 C41 1.391(16)
O2 C47 1.456(16)
O3 C53 1.436(17)
N2 C1 1.381(19)
N2 C6 1.443(18)
N2 C3 1.458(18)
N5 C1 1.349(19)
N5 C15 1.43(2)
N5 C4 1.518(18)
C3 C4 1.54(2)
C3 H3A 0.9900
C3 H3B 0.9900
C4 H4A 0.9900
C4 H4B 0.9900
C6 C7 1.39(2)
C6 C11 1.40(2)
C7 C8 1.42(2)
C7 C12 1.52(2)
C8 C9 1.35(2)
C8 H8 0.9500
C9 C10 1.45(2)
C9 C13 1.49(2)
C10 C11 1.42(2)
C10 H10 0.9500
C11 C14 1.48(2)
C12 H12A 0.9800
C12 H12B 0.9800
C12 H12C 0.9800
C13 H13A 0.9800
C13 H13B 0.9800
C13 H13C 0.9800
C14 H14A 0.9800
C14 H14B 0.9800
C14 H14C 0.9800
C15 C20 1.41(2)
C15 C16 1.43(2)
C16 C17 1.39(2)
C16 C21 1.48(2)
C17 C18 1.37(3)
C17 H17 0.9500
C18 C19 1.45(3)
C18 C22 1.52(3)
C19 C20 1.42(2)
C19 H19 0.9500
C20 C23 1.50(2)
C21 H21A 0.9800
C21 H21B 0.9800
C21 H21C 0.9800
C22 H22A 0.9800
C22 H22B 0.9800
C22 H22C 0.9800
C23 H23A 0.9800
C23 H23B 0.9800
C23 H23C 0.9800
C24 C25 1.464(18)
C24 C32 1.477(18)
C25 C26 1.340(19)
C25 H25 0.9500
C26 C33 1.48(2)
C26 C27 1.502(19)
C27 C28 1.37(2)
C27 C32 1.46(2)
C28 C29 1.42(2)
C28 H28 0.9500
C29 C30 1.34(2)
C29 H29 0.9500
C30 C31 1.40(2)
C30 H30 0.9500
C31 C32 1.418(19)
C31 H31 0.9500
C33 C38 1.38(2)
C33 C34 1.39(2)
C34 C35 1.36(2)
C34 H34 0.9500
C35 C36 1.32(3)
C35 H35 0.9500
C36 C37 1.36(2)
C36 H36 0.9500
C37 C38 1.40(2)
C37 H37 0.9500
C38 H38 0.9500
C41 C42 1.361(19)
C41 C46 1.414(19)
C42 C43 1.35(2)
C42 H42 0.9500
C43 C44 1.45(2)
C43 H43 0.9500
C44 C45 1.40(2)
C45 C46 1.36(2)
C45 H45 0.9500
C46 H46 0.9500
C47 C48 1.31(2)
C47 C52 1.406(19)
C48 C49 1.38(2)
C48 H48 0.9500
C49 C50 1.44(2)
C49 H49 0.9500
C50 C51 1.31(2)
C51 C52 1.409(19)
C51 H51 0.9500
C52 H52 0.9500
C53 C58 1.36(2)
C53 C54 1.40(2)
C54 C55 1.37(2)
C54 H54 0.9500
C55 C56 1.41(2)
C55 H55 0.9500
C56 C57 1.31(2)
C57 C58 1.43(2)
C57 H57 0.9500
C58 H58 0.9500

loop_
_geom_torsion_atom_site_label_1
_geom_torsion_atom_site_label_2
_geom_torsion_atom_site_label_3
_geom_torsion_atom_site_label_4
_geom_torsion
O2 P1 O1 C41 -158.2(10)
O3 P1 O1 C41 -53.2(11)
Ru1 P1 O1 C41 75.1(10)
O3 P1 O2 C47 -33.7(11)
O1 P1 O2 C47 65.0(11)
Ru1 P1 O2 C47 -169.6(9)
O2 P1 O3 C53 -84.1(12)
O1 P1 O3 C53 173.5(11)
Ru1 P1 O3 C53 49.5(12)
C15 N5 C1 N2 172.4(13)
C4 N5 C1 N2 3.4(16)
C15 N5 C1 Ru1 -24(2)
C4 N5 C1 Ru1 166.8(11)
C6 N2 C1 N5 -162.5(13)
C3 N2 C1 N5 6.7(16)
C6 N2 C1 Ru1 31.0(18)
C3 N2 C1 Ru1 -159.8(9)
C1 N2 C3 C4 -13.6(15)
C6 N2 C3 C4 156.9(12)
C1 N5 C4 C3 -11.2(15)
C15 N5 C4 C3 178.0(11)
N2 C3 C4 N5 14.2(13)
C1 N2 C6 C7 80.2(19)
C3 N2 C6 C7 -88.3(16)
C1 N2 C6 C11 -112.1(16)
C3 N2 C6 C11 79.4(17)
C11 C6 C7 C8 8(2)
N2 C6 C7 C8 175.5(12)
C11 C6 C7 C12 -167.5(14)
N2 C6 C7 C12 0(2)
C6 C7 C8 C9 -7(2)
C12 C7 C8 C9 168.9(15)
C7 C8 C9 C10 3(2)
C7 C8 C9 C13 -179.4(15)
C8 C9 C10 C11 0(2)
C13 C9 C10 C11 -178.0(14)
C7 C6 C11 C10 -6(2)
N2 C6 C11 C10 -173.0(13)
C7 C6 C11 C14 169.1(14)
N2 C6 C11 C14 2(2)
C9 C10 C11 C6 1(2)
C9 C10 C11 C14 -173.6(13)
C1 N5 C15 C20 -94.7(18)
C4 N5 C15 C20 73.8(17)
C1 N5 C15 C16 93.4(18)
C4 N5 C15 C16 -98.1(15)
C20 C15 C16 C17 4(2)
N5 C15 C16 C17 175.2(13)
C20 C15 C16 C21 -176.2(14)
N5 C15 C16 C21 -5(2)
C15 C16 C17 C18 -2(2)
C21 C16 C17 C18 177.9(15)
C16 C17 C18 C19 -2(3)
C16 C17 C18 C22 -172.8(17)
C17 C18 C19 C20 4(3)
C22 C18 C19 C20 175.5(17)
N5 C15 C20 C19 -172.9(14)
C16 C15 C20 C19 -1(2)
N5 C15 C20 C23 8(2)
C16 C15 C20 C23 179.6(15)
C18 C19 C20 C15 -3(3)
C18 C19 C20 C23 176.4(16)
C1 Ru1 C24 C25 58.7(13)
P1 Ru1 C24 C25 -39.8(12)
Cl1 Ru1 C24 C25 -127.2(12)
Cl2 Ru1 C24 C25 143.6(12)
C1 Ru1 C24 C32 -125.5(10)
P1 Ru1 C24 C32 136.0(10)
Cl1 Ru1 C24 C32 48.6(10)
Cl2 Ru1 C24 C32 -40.6(10)
C32 C24 C25 C26 0.3(15)
Ru1 C24 C25 C26 176.6(10)
C24 C25 C26 C33 175.8(13)
C24 C25 C26 C27 -1.5(16)
C25 C26 C27 C28 -168.6(15)
C33 C26 C27 C28 14(2)
C25 C26 C27 C32 2.2(15)
C33 C26 C27 C32 -175.2(13)
C32 C27 C28 C29 4(2)
C26 C27 C28 C29 173.4(14)
C27 C28 C29 C30 -1(2)
C28 C29 C30 C31 -3(2)
C29 C30 C31 C32 4(2)
C30 C31 C32 C27 -1.5(19)
C30 C31 C32 C24 -171.5(13)
C28 C27 C32 C31 -2.3(19)
C26 C27 C32 C31 -174.3(11)
C28 C27 C32 C24 170.0(12)
C26 C27 C32 C24 -2.0(14)
C25 C24 C32 C31 171.9(14)
Ru1 C24 C32 C31 -5(2)
C25 C24 C32 C27 1.1(13)
Ru1 C24 C32 C27 -175.7(9)
C25 C26 C33 C38 -152.1(16)
C27 C26 C33 C38 25(2)
C25 C26 C33 C34 29(2)
C27 C26 C33 C34 -153.9(14)
C38 C33 C34 C35 2(2)
C26 C33 C34 C35 -179.7(14)
C33 C34 C35 C36 1(3)
C34 C35 C36 C37 1(3)
C35 C36 C37 C38 -5(3)
C34 C33 C38 C37 -5(2)
C26 C33 C38 C37 176.1(15)
C36 C37 C38 C33 7(3)
P1 O1 C41 C42 77.6(14)
P1 O1 C41 C46 -103.8(12)
O1 C41 C42 C43 -179.5(12)
C46 C41 C42 C43 2(2)
C41 C42 C43 C44 1(2)
C42 C43 C44 C45 -5(2)
C42 C43 C44 Cl44 177.5(11)
C43 C44 C45 C46 6(2)
Cl44 C44 C45 C46 -176.7(11)
C44 C45 C46 C41 -3(2)
C42 C41 C46 C45 -1(2)
O1 C41 C46 C45 -179.8(12)
P1 O2 C47 C48 120.7(14)
P1 O2 C47 C52 -61.0(16)
C52 C47 C48 C49 1(2)
O2 C47 C48 C49 179.0(13)
C47 C48 C49 C50 0(2)
C48 C49 C50 C51 1(2)
C48 C49 C50 Cl50 177.8(12)
C49 C50 C51 C52 -3(2)
Cl50 C50 C51 C52 -179.6(12)
C48 C47 C52 C51 -3(2)
O2 C47 C52 C51 179.3(12)
C50 C51 C52 C47 3(2)
P1 O3 C53 C58 103.5(13)
P1 O3 C53 C54 -83.1(15)
C58 C53 C54 C55 -4(2)
O3 C53 C54 C55 -176.7(12)
C53 C54 C55 C56 1(2)
C54 C55 C56 C57 0(2)
C54 C55 C56 Cl56 -178.7(11)
C55 C56 C57 C58 2(2)
Cl56 C56 C57 C58 -179.5(11)
C54 C53 C58 C57 5(2)
O3 C53 C58 C57 178.6(11)
C56 C57 C58 C53 -4(2)
